data_4121656
loop_
_publ_author_name
'Tamgho, Ingrid-Suzy'
'Hasheminasab, Abed'
'Engle, James T.'
'Nemykin, Victor N.'
'Ziegler, Christopher J.'

_publ_section_title
;
 A New Highly Fluorescent and Symmetric Pyrrole-BF2 Chromophore: BOPHY.
;
_journal_issue 15
_journal_name_full 'Journal of the American Chemical Society'
_journal_page_first 5623
_journal_paper_doi 10.1021/ja502477a
_journal_volume 136
_journal_year 2014
_chemical_formula_sum 'C14 H16 B2 F4 N4'
_chemical_formula_weight 337.93
_chemical_name_systematic
; 
 ? 
;
_space_group_IT_number 14
_symmetry_cell_setting monoclinic
_symmetry_space_group_name_Hall '-P 2ybc'
_symmetry_space_group_name_H-M 'P 1 21/c 1'
_atom_sites_solution_hydrogens geom
_atom_sites_solution_primary direct
_atom_sites_solution_secondary difmap
_audit_creation_method SHELXL-97
_cell_angle_alpha 90.00
_cell_angle_beta 109.091(2)
_cell_angle_gamma 90.00
_cell_formula_units_Z 2
_cell_length_a 9.1674(3)
_cell_length_b 11.8374(4)
_cell_length_c 7.2745(3)
_cell_measurement_reflns_used 4729
_cell_measurement_temperature 100(2)
_cell_measurement_theta_max 65.41
_cell_measurement_theta_min 5.11
_cell_volume 746.00(5)
_computing_cell_refinement 'Bruker SAINT'
_computing_data_collection 'Bruker APEX2'
_computing_data_reduction 'Bruker SAINT'
_computing_molecular_graphics 'Bruker SHELXTL'
_computing_publication_material 'Bruker SHELXTL'
_computing_structure_refinement 'SHELXL-97 (Sheldrick, 2008)'
_computing_structure_solution 'SHELXS-97 (Sheldrick, 2008)'
_diffrn_ambient_temperature 100(2)
_diffrn_measured_fraction_theta_full 0.956
_diffrn_measured_fraction_theta_max 0.956
_diffrn_measurement_device_type 'Bruker APEX-II CCD'
_diffrn_measurement_method '\f and \w scans'
_diffrn_radiation_monochromator graphite
_diffrn_radiation_source 'fine-focus sealed tube'
_diffrn_radiation_type CuK\a
_diffrn_radiation_wavelength 1.54178
_diffrn_reflns_av_R_equivalents 0.0000
_diffrn_reflns_av_sigmaI/netI 0.0139
_diffrn_reflns_limit_h_max 10
_diffrn_reflns_limit_h_min 0
_diffrn_reflns_limit_k_max 0
_diffrn_reflns_limit_k_min -14
_diffrn_reflns_limit_l_max 7
_diffrn_reflns_limit_l_min -8
_diffrn_reflns_number 1247
_diffrn_reflns_theta_full 66.19
_diffrn_reflns_theta_max 66.19
_diffrn_reflns_theta_min 5.11
_exptl_absorpt_coefficient_mu 1.082
_exptl_absorpt_correction_T_max 0.752757
_exptl_absorpt_correction_T_min 0.643937
_exptl_absorpt_correction_type multi-scan
_exptl_absorpt_process_details 'twinabs 2008/2'
_exptl_crystal_colour yellow
_exptl_crystal_density_diffrn 1.504
_exptl_crystal_density_meas ?
_exptl_crystal_density_method 'not measured'
_exptl_crystal_description block
_exptl_crystal_F_000 348
_exptl_crystal_size_max 0.24
_exptl_crystal_size_mid 0.22
_exptl_crystal_size_min 0.20
_refine_diff_density_max 0.258
_refine_diff_density_min -0.177
_refine_diff_density_rms 0.046
_refine_ls_extinction_method none
_refine_ls_goodness_of_fit_ref 1.059
_refine_ls_hydrogen_treatment constr
_refine_ls_matrix_type full
_refine_ls_number_parameters 111
_refine_ls_number_reflns 1247
_refine_ls_number_restraints 0
_refine_ls_restrained_S_all 1.059
_refine_ls_R_factor_all 0.0349
_refine_ls_R_factor_gt 0.0325
_refine_ls_shift/su_max 0.000
_refine_ls_shift/su_mean 0.000
_refine_ls_structure_factor_coef Fsqd
_refine_ls_weighting_details 'calc w=1/[\s^2^(Fo^2^)+(0.0594P)^2^+0.2591P] where P=(Fo^2^+2Fc^2^)/3'
_refine_ls_weighting_scheme calc
_refine_ls_wR_factor_gt 0.0948
_refine_ls_wR_factor_ref 0.0969
_reflns_number_gt 1154
_reflns_number_total 1247
_reflns_threshold_expression >2sigma(I)
_cod_data_source_file ja502477a_si_004.cif
_cod_data_source_block 4
_cod_depositor_comments
;
The following automatic conversions were performed:

'_symmetry_cell_setting' value 'Monoclinic' changed to 'monoclinic'
according to
/usr/data/users/saulius/crontab/automatic-downloads/rss-feeds/ACS/lib/dictionaries/cif_core.dic
dictionary named 'cif_core.dic' version 2.4.2 from 2011-04-26.

Automatic conversion script
Id: cif_fix_values 2281 2013-09-26 08:29:07Z andrius 

 Adding full bibliography for 4121654--4121656.cif.

The following automatic conversions were performed:

'_exptl_crystal_density_meas' value 'not measured' was changed to '?'
- the value is perceived as not measured.

Automatic conversion script
Id: cif_fix_values 3008 2015-01-20 13:52:24Z robertas 
;
_cod_original_sg_symbol_H-M P2(1)/c
_cod_database_code 4121656

loop_
_symmetry_equiv_pos_as_xyz
'x, y, z'
'-x, y+1/2, -z+1/2'
'-x, -y, -z'
'x, -y-1/2, z-1/2'

loop_
_atom_site_label
_atom_site_type_symbol
_atom_site_fract_x
_atom_site_fract_y
_atom_site_fract_z
_atom_site_U_iso_or_equiv
_atom_site_adp_type
_atom_site_occupancy
_atom_site_symmetry_multiplicity
_atom_site_calc_flag
_atom_site_refinement_flags
F1 F 0.68866(10) 0.07883(8) -0.22082(13) 0.0326(3) Uani 1 1 d .
F2 F 0.83073(9) 0.21568(7) -0.02621(13) 0.0307(3) Uani 1 1 d .
N1 N 1.04105(13) -0.04310(9) 0.06151(18) 0.0206(3) Uani 1 1 d .
N2 N 0.77086(13) 0.04875(9) 0.12362(18) 0.0215(3) Uani 1 1 d .
C1 C 0.84804(18) -0.15944(13) 0.5300(2) 0.0286(4) Uani 1 1 d .
H1A H 0.8078 -0.1457 0.6374 0.043 Uiso 1 1 calc R
H1B H 0.9611 -0.1597 0.5800 0.043 Uiso 1 1 calc R
H1C H 0.8109 -0.2327 0.4703 0.043 Uiso 1 1 calc R
C2 C 0.79344(17) -0.06801(12) 0.3810(2) 0.0237(3) Uani 1 1 d .
C3 C 0.85867(16) -0.03823(11) 0.2365(2) 0.0217(3) Uani 1 1 d .
C4 C 0.98834(16) -0.07850(11) 0.2008(2) 0.0214(3) Uani 1 1 d .
H4 H 1.0448 -0.1368 0.2835 0.026 Uiso 1 1 calc R
C5 C 0.53725(17) 0.16159(13) 0.1077(2) 0.0286(4) Uani 1 1 d .
H5A H 0.5878 0.2354 0.1188 0.043 Uiso 1 1 calc R
H5B H 0.4618 0.1634 0.1769 0.043 Uiso 1 1 calc R
H5C H 0.4845 0.1442 -0.0298 0.043 Uiso 1 1 calc R
C6 C 0.65512(16) 0.07326(12) 0.1947(2) 0.0236(3) Uani 1 1 d .
C7 C 0.66812(16) 0.00237(12) 0.3529(2) 0.0255(3) Uani 1 1 d .
H7 H 0.6013 0.0026 0.4289 0.031 Uiso 1 1 calc R
B1 B 0.80475(18) 0.10034(14) -0.0481(3) 0.0232(4) Uani 1 1 d .

loop_
_atom_site_aniso_label
_atom_site_aniso_U_11
_atom_site_aniso_U_22
_atom_site_aniso_U_33
_atom_site_aniso_U_23
_atom_site_aniso_U_13
_atom_site_aniso_U_12
F1 0.0241(5) 0.0537(6) 0.0203(5) -0.0002(4) 0.0079(4) 0.0022(4)
F2 0.0342(5) 0.0253(5) 0.0398(6) 0.0031(4) 0.0217(4) 0.0034(3)
N1 0.0220(6) 0.0235(6) 0.0179(7) 0.0007(4) 0.0087(5) 0.0010(4)
N2 0.0203(6) 0.0255(6) 0.0201(7) -0.0033(5) 0.0087(5) -0.0010(4)
C1 0.0320(8) 0.0325(8) 0.0252(9) 0.0014(6) 0.0149(6) -0.0029(6)
C2 0.0251(7) 0.0291(7) 0.0190(8) -0.0048(6) 0.0101(6) -0.0066(6)
C3 0.0222(7) 0.0246(7) 0.0187(8) -0.0019(5) 0.0075(6) -0.0027(5)
C4 0.0231(7) 0.0239(7) 0.0181(8) -0.0010(5) 0.0079(6) -0.0023(5)
C5 0.0255(7) 0.0367(8) 0.0259(9) -0.0029(6) 0.0117(6) 0.0031(6)
C6 0.0211(7) 0.0306(7) 0.0213(8) -0.0069(6) 0.0099(6) -0.0028(5)
C7 0.0239(7) 0.0341(8) 0.0215(8) -0.0053(6) 0.0117(6) -0.0044(6)
B1 0.0214(8) 0.0277(8) 0.0218(9) -0.0002(6) 0.0086(7) 0.0012(6)

loop_
_atom_type_symbol
_atom_type_description
_atom_type_scat_dispersion_real
_atom_type_scat_dispersion_imag
_atom_type_scat_source
C C 0.0181 0.0091 'International Tables Vol C Tables 4.2.6.8 and 6.1.1.4'
H H 0.0000 0.0000 'International Tables Vol C Tables 4.2.6.8 and 6.1.1.4'
N N 0.0311 0.0180 'International Tables Vol C Tables 4.2.6.8 and 6.1.1.4'
B B 0.0090 0.0039 'International Tables Vol C Tables 4.2.6.8 and 6.1.1.4'
F F 0.0727 0.0534 'International Tables Vol C Tables 4.2.6.8 and 6.1.1.4'

loop_
_geom_angle_atom_site_label_1
_geom_angle_atom_site_label_2
_geom_angle_atom_site_label_3
_geom_angle
_geom_angle_site_symmetry_1
_geom_angle_site_symmetry_3
C4 N1 N1 117.65(14) . 3_755
C4 N1 B1 117.61(12) . 3_755
N1 N1 B1 124.73(14) 3_755 3_755
C6 N2 C3 107.84(12) . .
C6 N2 B1 128.84(12) . .
C3 N2 B1 123.30(11) . .
C2 C1 H1A 109.5 . .
C2 C1 H1B 109.5 . .
H1A C1 H1B 109.5 . .
C2 C1 H1C 109.5 . .
H1A C1 H1C 109.5 . .
H1B C1 H1C 109.5 . .
C7 C2 C3 105.89(13) . .
C7 C2 C1 127.49(13) . .
C3 C2 C1 126.61(13) . .
C4 C3 N2 120.65(13) . .
C4 C3 C2 130.76(14) . .
N2 C3 C2 108.56(12) . .
N1 C4 C3 125.87(13) . .
N1 C4 H4 117.1 . .
C3 C4 H4 117.1 . .
C6 C5 H5A 109.5 . .
C6 C5 H5B 109.5 . .
H5A C5 H5B 109.5 . .
C6 C5 H5C 109.5 . .
H5A C5 H5C 109.5 . .
H5B C5 H5C 109.5 . .
N2 C6 C7 108.61(13) . .
N2 C6 C5 122.59(14) . .
C7 C6 C5 128.79(13) . .
C2 C7 C6 109.09(13) . .
C2 C7 H7 125.5 . .
C6 C7 H7 125.5 . .
F1 B1 F2 109.81(13) . .
F1 B1 N2 111.87(12) . .
F2 B1 N2 112.16(12) . .
F1 B1 N1 107.47(12) . 3_755
F2 B1 N1 107.59(11) . 3_755
N2 B1 N1 107.70(12) . 3_755

loop_
_geom_bond_atom_site_label_1
_geom_bond_atom_site_label_2
_geom_bond_distance
_geom_bond_site_symmetry_2
F1 B1 1.3790(19) .
F2 B1 1.3861(19) .
N1 C4 1.3249(19) .
N1 N1 1.403(2) 3_755
N1 B1 1.5992(19) 3_755
N2 C6 1.3550(18) .
N2 C3 1.3963(18) .
N2 B1 1.511(2) .
C1 C2 1.498(2) .
C1 H1A 0.9800 .
C1 H1B 0.9800 .
C1 H1C 0.9800 .
C2 C7 1.379(2) .
C2 C3 1.413(2) .
C3 C4 1.382(2) .
C4 H4 0.9500 .
C5 C6 1.488(2) .
C5 H5A 0.9800 .
C5 H5B 0.9800 .
C5 H5C 0.9800 .
C6 C7 1.398(2) .
C7 H7 0.9500 .
B1 N1 1.5992(19) 3_755
